data_2002282
loop_
_publ_author_name
'Mueller-Buschbaum, H'

_publ_section_title 'Zur Kenntnis von Sr Y2 O4'
_journal_name_full
;
Zeitschrift fuer Anorganische und Allgemeine Chemie
;
_journal_page_first 138
_journal_page_last 146
_journal_paper_doi 10.1002/zaac.19683580305
_journal_volume 358
_journal_year 1968
_chemical_formula_structural 'Sr Y2 O4'
_chemical_formula_sum 'O4 Sr Y2'
_chemical_name_systematic 'Strontium diyttrium oxide'
_space_group_IT_number 62
_symmetry_cell_setting orthorhombic
_symmetry_Int_Tables_number 62
_symmetry_space_group_name_Hall '-P 2c 2n'
_symmetry_space_group_name_H-M 'P n a m'
_cell_angle_alpha 90
_cell_angle_beta 90
_cell_angle_gamma 90
_cell_formula_units_Z 4
_cell_length_a 10.08
_cell_length_b 11.91
_cell_length_c 3.4
_cell_volume 408.2
_exptl_crystal_density_meas 5.4
_refine_ls_R_factor_all 0.08
_cod_database_code 2002282

loop_
_symmetry_equiv_pos_as_xyz
x,y,z
1/2+x,1/2-y,1/2-z
-x,-y,1/2+z
1/2-x,1/2+y,-z
-x,-y,-z
1/2-x,1/2+y,1/2+z
x,y,1/2-z
1/2+x,1/2-y,z

loop_
_atom_site_label
_atom_site_type_symbol
_atom_site_symmetry_multiplicity
_atom_site_Wyckoff_symbol
_atom_site_fract_x
_atom_site_fract_y
_atom_site_fract_z
_atom_site_occupancy
_atom_site_attached_hydrogens
_atom_site_calc_flag
Sr1 Sr2+ 4 c 0.751 0.653 0.25 1. 0 d
Y1 Y3+ 4 c 0.424 0.109 0.25 1. 0 d
Y2 Y3+ 4 c 0.426 0.609 0.25 1. 0 d
O1 O2- 4 c 0.21 0.193 0.25 1. 0 d
O2 O2- 4 c 0.139 0.467 0.25 1. 0 d
O3 O2- 4 c 0.52 0.776 0.25 1. 0 d
O4 O2- 4 c 0.414 0.41 0.25 1. 0 d

loop_
_atom_type_symbol
_atom_type_oxidation_number
Sr2+ 2.000
Y3+ 3.000
O2- -2.000
